data_7032144
loop_
_publ_author_name
'Hasenaka, Yuki'
'Okamura, Taka-Aki'
'Tatsumi, Miki'
'Inazumi, Naoya'
'Onitsuka, Kiyotaka'

_publ_section_title
;
 Behavior of anionic molybdenum(iv, vi) and tungsten(iv, vi) complexes
 containing bulky hydrophobic dithiolate ligands and intramolecular NHS
 hydrogen bonds in nonpolar solvents.
;
_journal_issue 41
_journal_name_full 'Dalton transactions (Cambridge, England : 2003)'
_journal_page_first 15491
_journal_page_last 15502
_journal_paper_doi 10.1039/c4dt01646g
_journal_volume 43
_journal_year 2014
_chemical_formula_moiety 'C166 H219 Mo N11 O6 S4'
_chemical_formula_sum 'C166 H219 Mo N11 O6 S4'
_chemical_formula_weight 2688.69
_chemical_name_systematic
;
(NEt4)2[MoO2{S2C6H2[NHCOC(C6H4)-t-Bu)3]2}2]-5(CH3CN)
;
_chemical_properties_physical 'Air-sensitive, Moisture-sensitive, Efflorescent'
_space_group_crystal_system orthorhombic
_space_group_IT_number 34
_space_group_name_Hall 'P 2 -2n'
_space_group_name_H-M_alt 'P n n 2'
_symmetry_space_group_name_Hall 'P 2 -2n'
_symmetry_space_group_name_H-M 'P n n 2'
_atom_sites_solution_hydrogens geom
_audit_creation_date 2014-08-06
_audit_creation_method SHELXL-2014/6
_cell_angle_alpha 90
_cell_angle_beta 90
_cell_angle_gamma 90
_cell_formula_units_Z 2
_cell_length_a 14.4864(14)
_cell_length_b 25.173(3)
_cell_length_c 21.753(2)
_cell_measurement_reflns_used 16561
_cell_measurement_temperature 200
_cell_measurement_theta_max 27.48
_cell_measurement_theta_min 3.06
_cell_volume 7932.6(14)
_computing_cell_refinement 'RAPID AUTO (Rigaku, 2006)'
_computing_data_collection 'RAPID AUTO (Rigaku, 2006)'
_computing_data_reduction 'RAPID AUTO (Rigaku, 2006)'
_computing_molecular_graphics 'CrystalStructure 4.0 (Rigaku, 2010)'
_computing_publication_material 'CrystalStructure 4.0 (Rigaku, 2010)'
_computing_structure_refinement 'SHELXL-2014/6 (Sheldrick, 2014)'
_computing_structure_solution 'SHELXS-97 (Sheldrick, 2008)'
_diffrn_ambient_temperature 200
_diffrn_detector_area_resol_mean 10.000
_diffrn_measured_fraction_theta_full 0.971
_diffrn_measured_fraction_theta_max 0.998
_diffrn_measurement_device_type 'Rigaku R-AXIS RAPID II'
_diffrn_measurement_method \w
_diffrn_radiation_type MoK\a
_diffrn_radiation_wavelength 0.71075
_diffrn_reflns_av_R_equivalents 0.1858
_diffrn_reflns_av_unetI/netI 0.1570
_diffrn_reflns_Laue_measured_fraction_full 0.971
_diffrn_reflns_Laue_measured_fraction_max 0.998
_diffrn_reflns_limit_h_max 17
_diffrn_reflns_limit_h_min -17
_diffrn_reflns_limit_k_max 29
_diffrn_reflns_limit_k_min -29
_diffrn_reflns_limit_l_max 25
_diffrn_reflns_limit_l_min -25
_diffrn_reflns_number 58979
_diffrn_reflns_point_group_measured_fraction_full 0.971
_diffrn_reflns_point_group_measured_fraction_max 0.998
_diffrn_reflns_theta_full 25.242
_diffrn_reflns_theta_max 24.999
_diffrn_reflns_theta_min 3.073
_diffrn_source
;
 MicroMax-007HF microfocus rotating anode X-ray generator
;
_exptl_absorpt_coefficient_mu 0.191
_exptl_absorpt_correction_type none
_exptl_crystal_colour reddish-brown
_exptl_crystal_density_diffrn 1.126
_exptl_crystal_density_method 'not measured'
_exptl_crystal_description column
_exptl_crystal_F_000 2892
_exptl_crystal_recrystallization_method 'Re-crystallisation from solvent: acetonitrile'
_exptl_crystal_size_max 0.200
_exptl_crystal_size_mid 0.080
_exptl_crystal_size_min 0.080
_refine_diff_density_max 1.086
_refine_diff_density_min -0.531
_refine_diff_density_rms 0.123
_refine_ls_abs_structure_details
;
 Refined as an inversion twin.
;
_refine_ls_abs_structure_Flack 0.4(2)
_refine_ls_extinction_method none
_refine_ls_goodness_of_fit_ref 1.463
_refine_ls_hydrogen_treatment constr
_refine_ls_matrix_type full
_refine_ls_number_parameters 767
_refine_ls_number_reflns 13942
_refine_ls_number_restraints 1015
_refine_ls_restrained_S_all 1.536
_refine_ls_R_factor_all 0.3065
_refine_ls_R_factor_gt 0.2043
_refine_ls_shift/su_max 0.002
_refine_ls_shift/su_mean 0.000
_refine_ls_structure_factor_coef Fsqd
_refine_ls_weighting_details 'w=1/[\s^2^(Fo^2^)+(0.2000P)^2^] where P=(Fo^2^+2Fc^2^)/3'
_refine_ls_weighting_scheme calc
_refine_ls_wR_factor_gt 0.4703
_refine_ls_wR_factor_ref 0.5205
_reflns_Friedel_coverage 0.944
_reflns_Friedel_fraction_full 0.971
_reflns_Friedel_fraction_max 0.998
_reflns_number_gt 5863
_reflns_number_total 13942
_reflns_threshold_expression 'I > 2\s(I)'
_cod_data_source_file c4dt01646g2.cif
_cod_data_source_block 2-Mo-5(CH3CN)
_cod_depositor_comments 'Adding full bibliography for 7032142--7032147.cif.'
_cod_database_code 7032144
_shelx_space_group_comment
;
The symmetry employed for this shelxl refinement is uniquely defined
by the following loop, which should always be used as a source of
symmetry information in preference to the above space-group names.
They are only intended as comments.
;
_shelx_estimated_absorpt_t_min 0.963
_shelx_estimated_absorpt_t_max 0.985
_shelxl_version_number 2014/6

loop_
_space_group_symop_operation_xyz
'x, y, z'
'-x+1/2, y+1/2, z+1/2'
'x+1/2, -y+1/2, z+1/2'
'-x, -y, z'

loop_
_atom_site_label
_atom_site_type_symbol
_atom_site_fract_x
_atom_site_fract_y
_atom_site_fract_z
_atom_site_U_iso_or_equiv
_atom_site_adp_type
_atom_site_occupancy
_atom_site_site_symmetry_order
_atom_site_calc_flag
_atom_site_refinement_flags_posn
_atom_site_refinement_flags_adp
_atom_site_refinement_flags_occupancy
Mo1 Mo 0.5000 0.5000 0.7465(2) 0.1381(17) Uani 1 2 d S TU P
S1 S 0.6034(7) 0.5346(4) 0.6563(3) 0.143(3) Uani 1 1 d . U .
S2 S 0.6055(5) 0.4260(3) 0.7328(3) 0.110(2) Uani 1 1 d . U .
O1 O 0.8934(18) 0.5416(8) 0.5125(12) 0.173(9) Uani 1 1 d . U .
O2 O 0.9165(11) 0.3612(6) 0.7422(8) 0.098(4) Uani 1 1 d . U .
O3 O 0.5600(13) 0.5429(9) 0.7968(7) 0.147(6) Uani 1 1 d . U .
N1 N 0.7525(17) 0.5427(9) 0.5630(9) 0.113(6) Uani 1 1 d . U .
H1 H 0.6977 0.5575 0.5604 0.135 Uiso 1 1 calc R U .
N2 N 0.7720(12) 0.3628(5) 0.7173(7) 0.068(4) Uani 1 1 d . U .
H2 H 0.7195 0.3459 0.7231 0.081 Uiso 1 1 calc R U .
N3 N 0.839(2) 0.5988(13) 0.8290(16) 0.301(14) Uani 1 1 d D U .
N4 N 0.5000 0.5000 0.411(5) 0.35(3) Uani 1 2 d DS TU P
N5 N 0.393(5) 0.488(2) 0.942(3) 0.31(2) Uani 1 1 d D U .
N6 N 0.806(4) 0.401(3) 0.439(3) 0.34(3) Uani 1 1 d D U .
C11 C 0.6915(10) 0.4865(6) 0.6438(7) 0.091(5) Uani 1 1 d G U .
C12 C 0.6964(9) 0.4423(6) 0.6820(6) 0.091(5) Uani 1 1 d G U .
C13 C 0.7706(10) 0.4075(5) 0.6774(6) 0.076(5) Uani 1 1 d G U .
C14 C 0.8400(9) 0.4169(5) 0.6347(7) 0.081(5) Uani 1 1 d G U .
H3 H 0.8907 0.3931 0.6315 0.098 Uiso 1 1 calc R U .
C15 C 0.8351(10) 0.4611(6) 0.5965(7) 0.090(6) Uani 1 1 d G U .
H4 H 0.8826 0.4675 0.5673 0.108 Uiso 1 1 calc R U .
C16 C 0.7609(11) 0.4959(5) 0.6011(7) 0.107(6) Uani 1 1 d G U .
C17 C 0.826(3) 0.5669(14) 0.5291(17) 0.147(8) Uani 1 1 d D U .
C18 C 0.7918(15) 0.6157(10) 0.4889(10) 0.129(5) Uani 1 1 d D U .
C27 C 0.8449(15) 0.3445(6) 0.7462(9) 0.063(4) Uani 1 1 d D U .
C28 C 0.8232(11) 0.2967(6) 0.7937(8) 0.071(4) Uani 1 1 d D U .
C31 C 0.764(3) 0.590(2) 0.878(2) 0.290(16) Uani 1 1 d D U .
H14 H 0.7224 0.5616 0.8650 0.348 Uiso 1 1 calc R U .
H15 H 0.7272 0.6233 0.8822 0.348 Uiso 1 1 calc R U .
C32 C 0.806(4) 0.576(3) 0.941(2) 0.28(2) Uani 1 1 d D U .
H16 H 0.7567 0.5714 0.9713 0.338 Uiso 1 1 calc R U .
H17 H 0.8421 0.5435 0.9376 0.338 Uiso 1 1 calc R U .
H18 H 0.8469 0.6052 0.9548 0.338 Uiso 1 1 calc R U .
C33 C 0.793(3) 0.5997(16) 0.766(2) 0.301(16) Uani 1 1 d D U .
H19 H 0.7362 0.6213 0.7697 0.361 Uiso 1 1 calc R U .
H20 H 0.7733 0.5630 0.7566 0.361 Uiso 1 1 calc R U .
C34 C 0.845(4) 0.620(3) 0.7099(19) 0.27(2) Uani 1 1 d D U .
H21 H 0.8056 0.6179 0.6735 0.327 Uiso 1 1 calc R U .
H22 H 0.8635 0.6572 0.7166 0.327 Uiso 1 1 calc R U .
H23 H 0.9007 0.5984 0.7034 0.327 Uiso 1 1 calc R U .
C35 C 0.910(3) 0.5541(16) 0.832(2) 0.291(16) Uani 1 1 d D U .
H24 H 0.9440 0.5569 0.8711 0.349 Uiso 1 1 calc R U .
H25 H 0.9548 0.5592 0.7980 0.349 Uiso 1 1 calc R U .
C36 C 0.869(3) 0.4975(12) 0.827(4) 0.33(2) Uani 1 1 d D U .
H26 H 0.9188 0.4713 0.8290 0.393 Uiso 1 1 calc R U .
H27 H 0.8255 0.4916 0.8607 0.393 Uiso 1 1 calc R U .
H28 H 0.8363 0.4938 0.7876 0.393 Uiso 1 1 calc R U .
C37 C 0.888(3) 0.6514(17) 0.842(2) 0.298(17) Uani 1 1 d D U .
H29 H 0.9334 0.6415 0.8737 0.357 Uiso 1 1 calc R U .
H30 H 0.9253 0.6565 0.8038 0.357 Uiso 1 1 calc R U .
C38 C 0.863(5) 0.708(2) 0.859(4) 0.34(3) Uani 1 1 d D U .
H31 H 0.9194 0.7293 0.8624 0.408 Uiso 1 1 calc R U .
H32 H 0.8227 0.7232 0.8276 0.408 Uiso 1 1 calc R U .
H33 H 0.8310 0.7079 0.8988 0.408 Uiso 1 1 calc R U .
C41 C 0.5000 0.5000 0.464(6) 0.33(3) Uani 1 2 d DS TU P
C42 C 0.5000 0.5000 0.532(5) 0.34(4) Uani 1 2 d DS TU P
H5 H 0.4401 0.5126 0.5465 0.406 Uiso 0.5 1 calc R U P
H6 H 0.5489 0.5236 0.5465 0.406 Uiso 0.5 1 calc R U P
H7 H 0.5111 0.4639 0.5465 0.406 Uiso 0.5 1 calc R U P
C51 C 0.393(4) 0.531(2) 0.916(3) 0.254(19) Uani 1 1 d D U .
C52 C 0.439(3) 0.5837(18) 0.906(2) 0.189(14) Uani 1 1 d D U .
H8 H 0.4345 0.6051 0.9433 0.227 Uiso 1 1 calc R U .
H9 H 0.4080 0.6023 0.8720 0.227 Uiso 1 1 calc R U .
H10 H 0.5039 0.5780 0.8954 0.227 Uiso 1 1 calc R U .
C61 C 0.877(5) 0.410(3) 0.413(3) 0.30(2) Uani 1 1 d D U .
C62 C 0.938(3) 0.439(2) 0.371(4) 0.32(3) Uani 1 1 d D U .
H11 H 0.9998 0.4232 0.3724 0.382 Uiso 1 1 calc R U .
H12 H 0.9134 0.4356 0.3289 0.382 Uiso 1 1 calc R U .
H13 H 0.9406 0.4762 0.3826 0.382 Uiso 1 1 calc R U .
C111 C 0.6887(10) 0.6351(7) 0.4976(9) 0.117(6) Uani 1 1 d DG U .
C112 C 0.6628(11) 0.6506(7) 0.5564(8) 0.111(6) Uani 1 1 d G U .
H34 H 0.7065 0.6497 0.5890 0.133 Uiso 1 1 calc R U .
C113 C 0.5730(13) 0.6675(7) 0.5677(7) 0.123(7) Uani 1 1 d G U .
H35 H 0.5553 0.6781 0.6079 0.148 Uiso 1 1 calc R U .
C114 C 0.5090(10) 0.6688(8) 0.5201(9) 0.129(7) Uani 1 1 d DG U .
C115 C 0.5349(12) 0.6532(8) 0.4612(8) 0.135(8) Uani 1 1 d G U .
H36 H 0.4912 0.6541 0.4287 0.162 Uiso 1 1 calc R U .
C116 C 0.6247(13) 0.6364(8) 0.4500(7) 0.135(8) Uani 1 1 d G U .
H37 H 0.6424 0.6258 0.4098 0.162 Uiso 1 1 calc R U .
C117 C 0.4075(17) 0.6792(12) 0.5303(13) 0.153(8) Uani 1 1 d D U .
C118 C 0.389(3) 0.7016(15) 0.5939(13) 0.180(12) Uani 1 1 d D U .
H38 H 0.3225 0.7078 0.5988 0.216 Uiso 1 1 calc R U .
H39 H 0.4099 0.6762 0.6250 0.216 Uiso 1 1 calc R U .
H40 H 0.4222 0.7352 0.5988 0.216 Uiso 1 1 calc R U .
C119 C 0.356(3) 0.6252(13) 0.527(2) 0.208(14) Uani 1 1 d D U .
H44 H 0.2895 0.6312 0.5339 0.250 Uiso 1 1 calc R U .
H45 H 0.3653 0.6090 0.4869 0.250 Uiso 1 1 calc R U .
H46 H 0.3795 0.6015 0.5593 0.250 Uiso 1 1 calc R U .
C120 C 0.364(2) 0.7148(13) 0.4818(14) 0.171(12) Uani 1 1 d D U .
H41 H 0.2985 0.7199 0.4913 0.206 Uiso 1 1 calc R U .
H42 H 0.3953 0.7493 0.4817 0.206 Uiso 1 1 calc R U .
H43 H 0.3702 0.6982 0.4413 0.206 Uiso 1 1 calc R U .
C121 C 0.8048(14) 0.5960(7) 0.4185(6) 0.127(7) Uani 1 1 d DG U .
C122 C 0.7627(13) 0.5504(6) 0.3959(8) 0.127(7) Uani 1 1 d G U .
H47 H 0.7320 0.5269 0.4233 0.153 Uiso 1 1 calc R U .
C123 C 0.7655(13) 0.5392(6) 0.3334(9) 0.137(8) Uani 1 1 d G U .
H48 H 0.7367 0.5080 0.3180 0.164 Uiso 1 1 calc R U .
C124 C 0.8104(14) 0.5736(8) 0.2934(6) 0.122(7) Uani 1 1 d DG U .
C125 C 0.8526(13) 0.6193(7) 0.3159(7) 0.103(6) Uani 1 1 d G U .
H49 H 0.8833 0.6428 0.2886 0.124 Uiso 1 1 calc R U .
C126 C 0.8498(13) 0.6305(6) 0.3785(7) 0.109(6) Uani 1 1 d G U .
H50 H 0.8786 0.6616 0.3939 0.130 Uiso 1 1 calc R U .
C127 C 0.8215(19) 0.5517(10) 0.2279(11) 0.144(8) Uani 1 1 d D U .
C128 C 0.846(3) 0.4902(10) 0.2224(16) 0.179(12) Uani 1 1 d D U .
H51 H 0.8003 0.4694 0.2455 0.214 Uiso 1 1 calc R U .
H52 H 0.8442 0.4796 0.1790 0.214 Uiso 1 1 calc R U .
H53 H 0.9075 0.4838 0.2392 0.214 Uiso 1 1 calc R U .
C129 C 0.893(2) 0.5765(13) 0.1923(15) 0.160(10) Uani 1 1 d D U .
H54 H 0.9518 0.5738 0.2142 0.192 Uiso 1 1 calc R U .
H55 H 0.8981 0.5587 0.1523 0.192 Uiso 1 1 calc R U .
H56 H 0.8777 0.6141 0.1859 0.192 Uiso 1 1 calc R U .
C130 C 0.732(2) 0.5546(16) 0.197(2) 0.191(13) Uani 1 1 d D U .
H57 H 0.6848 0.5373 0.2229 0.229 Uiso 1 1 calc R U .
H58 H 0.7147 0.5919 0.1910 0.229 Uiso 1 1 calc R U .
H59 H 0.7351 0.5366 0.1574 0.229 Uiso 1 1 calc R U .
C131 C 0.8600(14) 0.6595(7) 0.5075(10) 0.129(6) Uani 1 1 d DG U .
C132 C 0.8371(11) 0.7126(8) 0.4988(10) 0.149(8) Uani 1 1 d G U .
H60 H 0.7788 0.7219 0.4820 0.179 Uiso 1 1 calc R U .
C133 C 0.8997(14) 0.7522(6) 0.5148(11) 0.150(8) Uani 1 1 d G U .
H61 H 0.8841 0.7885 0.5089 0.180 Uiso 1 1 calc R U .
C134 C 0.9850(13) 0.7386(8) 0.5394(11) 0.141(7) Uani 1 1 d DG U .
C135 C 1.0079(13) 0.6855(9) 0.5480(11) 0.165(9) Uani 1 1 d G U .
H62 H 1.0662 0.6762 0.5648 0.198 Uiso 1 1 calc R U .
C136 C 0.9454(16) 0.6459(7) 0.5321(11) 0.152(8) Uani 1 1 d G U .
H63 H 0.9610 0.6096 0.5380 0.182 Uiso 1 1 calc R U .
C137 C 1.057(2) 0.7838(12) 0.5501(16) 0.182(9) Uani 1 1 d D U .
C138 C 1.015(2) 0.8363(14) 0.5768(19) 0.208(14) Uani 1 1 d D U .
H64 H 0.9590 0.8455 0.5535 0.249 Uiso 1 1 calc R U .
H65 H 0.9985 0.8309 0.6201 0.249 Uiso 1 1 calc R U .
H66 H 1.0597 0.8651 0.5734 0.249 Uiso 1 1 calc R U .
C139 C 1.106(3) 0.8053(18) 0.4913(15) 0.209(14) Uani 1 1 d D U .
H67 H 1.0599 0.8109 0.4589 0.251 Uiso 1 1 calc R U .
H68 H 1.1366 0.8390 0.5007 0.251 Uiso 1 1 calc R U .
H69 H 1.1519 0.7794 0.4772 0.251 Uiso 1 1 calc R U .
C140 C 1.142(3) 0.778(2) 0.5936(18) 0.214(15) Uani 1 1 d D U .
H70 H 1.1213 0.7646 0.6336 0.257 Uiso 1 1 calc R U .
H71 H 1.1864 0.7533 0.5756 0.257 Uiso 1 1 calc R U .
H72 H 1.1711 0.8129 0.5992 0.257 Uiso 1 1 calc R U .
C211 C 0.7228(6) 0.2793(5) 0.7914(5) 0.060(4) Uani 1 1 d DG U .
C212 C 0.6660(8) 0.2875(4) 0.8420(5) 0.066(4) Uani 1 1 d G U .
H73 H 0.6906 0.3024 0.8786 0.080 Uiso 1 1 calc R U .
C213 C 0.5732(8) 0.2737(5) 0.8391(6) 0.085(5) Uani 1 1 d G U .
H74 H 0.5343 0.2793 0.8737 0.101 Uiso 1 1 calc R U .
C214 C 0.5371(6) 0.2518(5) 0.7856(7) 0.082(5) Uani 1 1 d DG U .
C215 C 0.5940(8) 0.2436(5) 0.7350(5) 0.072(4) Uani 1 1 d G U .
H75 H 0.5693 0.2286 0.6984 0.086 Uiso 1 1 calc R U .
C216 C 0.6868(7) 0.2573(4) 0.7379(4) 0.065(4) Uani 1 1 d G U .
H76 H 0.7256 0.2517 0.7033 0.078 Uiso 1 1 calc R U .
C217 C 0.4365(14) 0.2337(9) 0.7798(10) 0.113(6) Uani 1 1 d D U .
C218 C 0.381(2) 0.2389(13) 0.8376(13) 0.149(10) Uani 1 1 d D U .
H77 H 0.4066 0.2158 0.8695 0.179 Uiso 1 1 calc R U .
H78 H 0.3820 0.2758 0.8517 0.179 Uiso 1 1 calc R U .
H79 H 0.3166 0.2284 0.8293 0.179 Uiso 1 1 calc R U .
C219 C 0.420(2) 0.1772(11) 0.7578(17) 0.173(11) Uani 1 1 d D U .
H80 H 0.4553 0.1710 0.7199 0.208 Uiso 1 1 calc R U .
H81 H 0.4412 0.1522 0.7895 0.208 Uiso 1 1 calc R U .
H82 H 0.3545 0.1718 0.7500 0.208 Uiso 1 1 calc R U .
C220 C 0.394(2) 0.2700(14) 0.7321(15) 0.181(12) Uani 1 1 d D U .
H83 H 0.4291 0.2675 0.6937 0.217 Uiso 1 1 calc R U .
H84 H 0.3299 0.2592 0.7247 0.217 Uiso 1 1 calc R U .
H85 H 0.3953 0.3067 0.7471 0.217 Uiso 1 1 calc R U .
C221 C 0.8910(9) 0.2492(4) 0.7790(7) 0.092(4) Uani 1 1 d DG U .
C222 C 0.8640(8) 0.1978(5) 0.7936(8) 0.096(5) Uani 1 1 d G U .
H86 H 0.8035 0.1913 0.8088 0.115 Uiso 1 1 calc R U .
C223 C 0.9254(10) 0.1559(4) 0.7861(7) 0.101(5) Uani 1 1 d G U .
H87 H 0.9070 0.1207 0.7961 0.122 Uiso 1 1 calc R U .
C224 C 1.0138(9) 0.1654(5) 0.7639(8) 0.112(5) Uani 1 1 d DG U .
C225 C 1.0408(9) 0.2169(6) 0.7492(9) 0.124(5) Uani 1 1 d G U .
H88 H 1.1013 0.2234 0.7340 0.149 Uiso 1 1 calc R U .
C226 C 0.9794(9) 0.2588(4) 0.7568(7) 0.116(5) Uani 1 1 d G U .
H89 H 0.9979 0.2939 0.7467 0.140 Uiso 1 1 calc R U .
C227 C 1.0878(16) 0.1220(9) 0.7577(11) 0.123(5) Uani 1 1 d D U .
C228 C 1.0435(18) 0.0681(9) 0.7450(16) 0.153(8) Uani 1 1 d D U .
H90 H 1.0100 0.0695 0.7058 0.183 Uiso 1 1 calc R U .
H91 H 1.0916 0.0408 0.7427 0.183 Uiso 1 1 calc R U .
H92 H 1.0004 0.0593 0.7782 0.183 Uiso 1 1 calc R U .
C229 C 1.138(2) 0.1180(13) 0.8183(12) 0.153(9) Uani 1 1 d D U .
H93 H 1.1676 0.1521 0.8277 0.183 Uiso 1 1 calc R U .
H94 H 1.0946 0.1088 0.8509 0.183 Uiso 1 1 calc R U .
H95 H 1.1858 0.0903 0.8154 0.183 Uiso 1 1 calc R U .
C230 C 1.1604(18) 0.1308(10) 0.7068(13) 0.145(8) Uani 1 1 d D U .
H96 H 1.1294 0.1335 0.6669 0.174 Uiso 1 1 calc R U .
H97 H 1.1945 0.1636 0.7150 0.174 Uiso 1 1 calc R U .
H98 H 1.2034 0.1007 0.7061 0.174 Uiso 1 1 calc R U .
C231 C 0.8489(11) 0.3222(5) 0.8582(5) 0.081(5) Uani 1 1 d DG U .
C232 C 0.8819(11) 0.2896(5) 0.9048(6) 0.093(6) Uani 1 1 d G U .
H99 H 0.8957 0.2534 0.8964 0.111 Uiso 1 1 calc R U .
C233 C 0.8946(12) 0.3098(7) 0.9636(6) 0.114(7) Uani 1 1 d G U .
H100 H 0.9171 0.2875 0.9955 0.136 Uiso 1 1 calc R U .
C234 C 0.8743(13) 0.3627(7) 0.9758(6) 0.132(7) Uani 1 1 d DG U .
C235 C 0.8413(12) 0.3954(5) 0.9292(8) 0.106(6) Uani 1 1 d G U .
H101 H 0.8274 0.4316 0.9376 0.127 Uiso 1 1 calc R U .
C236 C 0.8286(11) 0.3751(5) 0.8704(7) 0.102(6) Uani 1 1 d G U .
H102 H 0.8061 0.3975 0.8385 0.122 Uiso 1 1 calc R U .
C237 C 0.892(2) 0.3836(12) 1.0419(11) 0.152(8) Uani 1 1 d D U .
C238 C 0.816(3) 0.3739(17) 1.086(2) 0.214(14) Uani 1 1 d D U .
H103 H 0.7583 0.3893 1.0697 0.257 Uiso 1 1 calc R U .
H104 H 0.8074 0.3356 1.0916 0.257 Uiso 1 1 calc R U .
H105 H 0.8304 0.3904 1.1255 0.257 Uiso 1 1 calc R U .
C239 C 0.910(3) 0.4437(12) 1.043(2) 0.195(12) Uani 1 1 d D U .
H106 H 0.9605 0.4520 1.0141 0.234 Uiso 1 1 calc R U .
H107 H 0.8544 0.4627 1.0301 0.234 Uiso 1 1 calc R U .
H108 H 0.9278 0.4547 1.0843 0.234 Uiso 1 1 calc R U .
C240 C 0.979(2) 0.3593(14) 1.0683(15) 0.189(13) Uani 1 1 d D U .
H109 H 1.0304 0.3653 1.0398 0.227 Uiso 1 1 calc R U .
H110 H 0.9930 0.3759 1.1080 0.227 Uiso 1 1 calc R U .
H111 H 0.9700 0.3211 1.0741 0.227 Uiso 1 1 calc R U .

loop_
_atom_site_aniso_label
_atom_site_aniso_U_11
_atom_site_aniso_U_22
_atom_site_aniso_U_33
_atom_site_aniso_U_23
_atom_site_aniso_U_13
_atom_site_aniso_U_12
Mo1 0.193(3) 0.177(3) 0.0444(13) 0.000 0.000 0.090(3)
S1 0.234(8) 0.130(6) 0.066(4) 0.024(4) 0.022(4) 0.091(6)
S2 0.146(5) 0.125(5) 0.059(3) 0.030(3) 0.015(3) 0.046(4)
O1 0.198(16) 0.132(15) 0.190(19) 0.079(14) 0.061(14) 0.041(12)
O2 0.099(8) 0.109(11) 0.086(9) 0.026(9) -0.009(9) -0.014(8)
O3 0.194(14) 0.196(14) 0.051(8) -0.034(9) 0.005(9) 0.100(12)
N1 0.154(11) 0.099(10) 0.086(10) 0.017(8) 0.010(9) 0.035(9)
N2 0.104(8) 0.037(7) 0.063(8) -0.001(5) 0.010(7) 0.012(7)
N3 0.308(19) 0.301(17) 0.296(17) 0.013(14) -0.004(11) -0.005(10)
N4 0.37(4) 0.33(4) 0.34(3) 0.000 0.000 -0.01(3)
N5 0.34(3) 0.27(3) 0.32(3) 0.02(2) 0.00(2) -0.04(2)
N6 0.35(3) 0.33(3) 0.33(3) 0.01(2) 0.01(2) -0.02(2)
C11 0.118(10) 0.061(10) 0.093(11) 0.014(8) -0.002(8) 0.019(8)
C12 0.123(10) 0.097(10) 0.052(9) 0.020(8) 0.002(8) 0.033(8)
C13 0.113(10) 0.041(8) 0.073(9) 0.003(7) 0.002(7) 0.010(7)
C14 0.118(10) 0.046(8) 0.080(10) -0.001(7) 0.011(8) 0.009(8)
C15 0.119(11) 0.079(10) 0.073(10) 0.019(8) 0.010(9) 0.003(8)
C16 0.134(11) 0.092(11) 0.096(11) 0.018(9) 0.003(9) 0.017(9)
C17 0.164(13) 0.136(12) 0.142(13) 0.032(11) 0.017(11) 0.015(9)
C18 0.155(9) 0.130(10) 0.101(9) 0.025(8) 0.019(8) 0.016(8)
C27 0.085(9) 0.055(8) 0.047(7) -0.019(6) -0.002(8) -0.009(7)
C28 0.088(6) 0.060(6) 0.064(6) 0.000(5) -0.002(5) 0.003(5)
C31 0.290(19) 0.29(2) 0.292(18) -0.011(14) -0.001(12) 0.001(12)
C32 0.28(3) 0.27(3) 0.29(2) -0.01(3) 0.00(2) -0.04(3)
C33 0.31(2) 0.30(2) 0.293(17) -0.003(13) -0.002(11) -0.002(13)
C34 0.28(3) 0.26(3) 0.28(2) -0.05(2) 0.01(2) -0.01(3)
C35 0.284(19) 0.300(18) 0.29(2) -0.005(14) 0.006(12) -0.005(12)
C36 0.35(4) 0.298(19) 0.34(4) -0.01(3) 0.00(3) 0.00(2)
C37 0.30(2) 0.299(17) 0.29(2) 0.001(13) 0.003(13) -0.003(12)
C38 0.35(4) 0.31(2) 0.35(4) -0.02(3) 0.01(3) 0.01(2)
C41 0.34(4) 0.33(4) 0.34(3) 0.000 0.000 -0.004(15)
C42 0.35(5) 0.33(5) 0.34(3) 0.000 0.000 0.00(3)
C51 0.26(2) 0.25(2) 0.25(2) -0.001(13) -0.003(13) -0.007(13)
C52 0.19(2) 0.22(2) 0.16(2) -0.02(2) 0.03(2) 0.038(19)
C61 0.31(3) 0.30(3) 0.30(3) 0.000(13) -0.010(13) 0.009(14)
C62 0.32(3) 0.31(3) 0.33(3) 0.02(2) 0.02(2) 0.04(2)
C111 0.154(9) 0.097(12) 0.100(10) 0.022(10) 0.020(8) 0.005(9)
C112 0.156(10) 0.081(12) 0.095(9) 0.029(9) 0.016(9) 0.016(10)
C113 0.144(10) 0.112(13) 0.114(11) 0.029(11) 0.013(8) 0.014(11)
C114 0.159(10) 0.107(13) 0.123(11) 0.002(11) 0.005(8) 0.000(10)
C115 0.157(11) 0.124(14) 0.125(11) 0.011(11) 0.002(10) -0.002(12)
C116 0.158(11) 0.122(14) 0.125(11) -0.011(11) 0.004(9) -0.002(11)
C117 0.159(10) 0.152(14) 0.147(13) -0.008(11) 0.000(10) 0.004(11)
C118 0.20(2) 0.19(2) 0.149(15) 0.009(16) 0.025(16) 0.04(2)
C119 0.20(2) 0.188(18) 0.24(3) 0.011(17) 0.01(2) -0.036(18)
C120 0.17(2) 0.18(2) 0.159(18) -0.001(17) 0.021(17) 0.045(18)
C121 0.153(14) 0.114(12) 0.115(9) 0.011(8) 0.032(9) -0.002(10)
C122 0.143(14) 0.109(12) 0.130(10) 0.020(9) 0.027(11) -0.002(10)
C123 0.160(14) 0.113(12) 0.138(10) 0.008(10) 0.016(11) -0.011(11)
C124 0.148(13) 0.092(11) 0.125(10) -0.015(8) 0.038(9) -0.001(10)
C125 0.137(13) 0.085(10) 0.088(9) 0.010(8) 0.005(10) 0.007(9)
C126 0.143(13) 0.092(11) 0.090(9) 0.020(8) 0.005(10) 0.011(10)
C127 0.169(13) 0.133(12) 0.129(11) -0.027(10) 0.006(10) 0.003(11)
C128 0.24(3) 0.131(13) 0.16(2) -0.059(14) -0.021(19) 0.023(16)
C129 0.179(18) 0.19(2) 0.109(16) -0.042(17) 0.011(14) -0.019(18)
C130 0.172(15) 0.23(3) 0.17(2) 0.00(2) -0.008(16) 0.019(18)
C131 0.154(10) 0.134(9) 0.098(12) 0.016(10) 0.017(10) 0.018(9)
C132 0.165(13) 0.138(10) 0.144(15) 0.021(12) 0.000(12) 0.016(9)
C133 0.161(12) 0.143(11) 0.146(15) -0.015(12) 0.001(11) 0.025(9)
C134 0.158(11) 0.145(10) 0.120(14) -0.006(11) 0.010(10) 0.035(9)
C135 0.172(13) 0.161(11) 0.161(16) 0.021(12) -0.008(12) 0.019(10)
C136 0.149(12) 0.154(12) 0.153(15) 0.010(12) 0.014(11) 0.028(9)
C137 0.187(14) 0.180(13) 0.180(15) -0.006(12) -0.015(11) 0.006(10)
C138 0.24(3) 0.174(18) 0.21(3) -0.03(2) -0.01(2) -0.004(17)
C139 0.23(3) 0.21(3) 0.191(19) -0.013(19) 0.004(17) -0.034(19)
C140 0.22(2) 0.21(3) 0.21(2) -0.02(2) -0.05(2) -0.010(17)
C211 0.082(6) 0.044(6) 0.054(6) 0.007(5) 0.004(5) 0.008(5)
C212 0.109(8) 0.035(8) 0.055(8) 0.005(7) 0.014(7) 0.005(8)
C213 0.110(9) 0.066(10) 0.078(9) -0.012(8) 0.027(8) 0.010(9)
C214 0.111(8) 0.046(9) 0.089(9) 0.009(8) 0.014(7) -0.002(8)
C215 0.095(8) 0.049(9) 0.071(9) 0.004(8) -0.001(7) -0.005(8)
C216 0.089(8) 0.058(9) 0.048(8) 0.009(7) 0.002(7) 0.010(7)
C217 0.116(9) 0.114(12) 0.107(11) 0.007(10) 0.009(8) -0.011(10)
C218 0.131(16) 0.17(2) 0.149(16) -0.001(15) 0.037(14) -0.030(18)
C219 0.138(19) 0.156(14) 0.23(3) -0.048(16) -0.007(19) -0.041(15)
C220 0.142(17) 0.21(2) 0.19(2) 0.060(19) -0.017(16) -0.002(19)
C221 0.106(7) 0.060(6) 0.109(9) -0.008(7) -0.009(7) 0.003(7)
C222 0.115(8) 0.061(7) 0.113(9) -0.008(7) -0.010(8) 0.006(6)
C223 0.125(8) 0.060(7) 0.119(9) -0.012(7) -0.004(8) 0.013(7)
C224 0.127(7) 0.079(7) 0.131(9) -0.016(7) -0.007(7) 0.017(6)
C225 0.129(8) 0.090(7) 0.152(10) -0.007(8) 0.004(8) 0.011(7)
C226 0.119(8) 0.083(7) 0.147(10) -0.011(8) 0.008(8) 0.009(7)
C227 0.132(9) 0.092(8) 0.143(10) -0.013(8) -0.005(8) 0.026(7)
C228 0.166(16) 0.090(11) 0.201(18) -0.028(14) 0.002(15) 0.019(11)
C229 0.179(17) 0.119(16) 0.161(14) 0.000(14) -0.025(12) 0.029(14)
C230 0.159(15) 0.106(15) 0.170(15) -0.002(14) 0.015(12) 0.032(12)
C231 0.120(11) 0.060(8) 0.064(7) 0.013(6) -0.004(8) -0.005(8)
C232 0.102(12) 0.094(10) 0.082(9) 0.025(7) -0.011(9) 0.005(10)
C233 0.132(13) 0.128(11) 0.081(9) 0.019(9) -0.017(10) 0.008(11)
C234 0.148(14) 0.131(11) 0.118(9) 0.003(8) -0.007(10) -0.010(11)
C235 0.129(13) 0.089(10) 0.099(9) -0.019(8) 0.020(10) 0.001(10)
C236 0.129(13) 0.074(9) 0.102(10) -0.017(8) -0.009(10) -0.004(10)
C237 0.175(14) 0.153(13) 0.128(10) -0.008(10) -0.009(10) -0.022(12)
C238 0.24(2) 0.23(3) 0.18(2) -0.05(2) 0.050(19) -0.03(2)
C239 0.25(3) 0.161(14) 0.17(2) -0.035(15) -0.01(2) -0.021(17)
C240 0.207(18) 0.19(2) 0.17(2) -0.02(2) -0.054(16) -0.020(19)

loop_
_atom_type_symbol
_atom_type_description
_atom_type_scat_dispersion_real
_atom_type_scat_dispersion_imag
_atom_type_scat_source
C C 0.0033 0.0016 'International Tables Vol C Tables 4.2.6.8 and 6.1.1.4'
H H 0.0000 0.0000 'International Tables Vol C Tables 4.2.6.8 and 6.1.1.4'
Mo Mo -1.6832 0.6857 'International Tables Vol C Tables 4.2.6.8 and 6.1.1.4'
N N 0.0061 0.0033 'International Tables Vol C Tables 4.2.6.8 and 6.1.1.4'
O O 0.0106 0.0060 'International Tables Vol C Tables 4.2.6.8 and 6.1.1.4'
S S 0.1246 0.1234 'International Tables Vol C Tables 4.2.6.8 and 6.1.1.4'

loop_
_geom_angle_atom_site_label_1
_geom_angle_atom_site_label_2
_geom_angle_atom_site_label_3
_geom_angle
_geom_angle_site_symmetry_1
_geom_angle_site_symmetry_3
O3 Mo1 O3 103.4(14) 4_665 .
O3 Mo1 S2 85.2(6) 4_665 .
O3 Mo1 S2 103.6(5) . .
O3 Mo1 S2 103.6(5) 4_665 4_665
O3 Mo1 S2 85.2(6) . 4_665
S2 Mo1 S2 165.9(3) . 4_665
O3 Mo1 S1 161.7(7) 4_665 .
O3 Mo1 S1 88.8(7) . .
S2 Mo1 S1 78.7(2) . .
S2 Mo1 S1 90.7(2) 4_665 .
O3 Mo1 S1 88.8(7) 4_665 4_665
O3 Mo1 S1 161.7(7) . 4_665
S2 Mo1 S1 90.7(2) . 4_665
S2 Mo1 S1 78.7(2) 4_665 4_665
S1 Mo1 S1 82.9(5) . 4_665
C11 S1 Mo1 107.4(6) . .
C12 S2 Mo1 111.5(5) . .
C17 N1 C16 125(2) . .
C17 N1 H1 117.3 . .
C16 N1 H1 117.3 . .
C27 N2 C13 125.6(15) . .
C27 N2 H2 117.2 . .
C13 N2 H2 117.2 . .
C33 N3 C35 109.9(16) . .
C33 N3 C37 110.6(16) . .
C35 N3 C37 108.4(16) . .
C33 N3 C31 108.9(16) . .
C35 N3 C31 110.2(16) . .
C37 N3 C31 108.8(16) . .
C12 C11 C16 120.0 . .
C12 C11 S1 119.3(9) . .
C16 C11 S1 120.3(9) . .
C11 C12 C13 120.0 . .
C11 C12 S2 121.5(8) . .
C13 C12 S2 118.3(8) . .
C12 C13 C14 120.0 . .
C12 C13 N2 117.8(11) . .
C14 C13 N2 122.2(11) . .
C15 C14 C13 120.0 . .
C15 C14 H3 120.0 . .
C13 C14 H3 120.0 . .
C14 C15 C16 120.0 . .
C14 C15 H4 120.0 . .
C16 C15 H4 120.0 . .
C15 C16 C11 120.0 . .
C15 C16 N1 122.5(13) . .
C11 C16 N1 117.5(13) . .
O1 C17 N1 122(3) . .
O1 C17 C18 120(3) . .
N1 C17 C18 112(3) . .
C131 C18 C111 110.8(18) . .
C131 C18 C17 102(2) . .
C111 C18 C17 118(2) . .
C131 C18 C121 113.2(18) . .
C111 C18 C121 108.5(16) . .
C17 C18 C121 104(2) . .
O2 C27 N2 125.0(18) . .
O2 C27 C28 120.6(18) . .
N2 C27 C28 114.2(15) . .
C211 C28 C221 111.6(12) . .
C211 C28 C231 111.8(12) . .
C221 C28 C231 109.9(12) . .
C211 C28 C27 112.3(13) . .
C221 C28 C27 108.1(13) . .
C231 C28 C27 102.7(12) . .
N3 C31 C32 112(3) . .
N3 C31 H14 109.2 . .
C32 C31 H14 109.2 . .
N3 C31 H15 109.2 . .
C32 C31 H15 109.2 . .
H14 C31 H15 107.9 . .
C31 C32 H16 109.5 . .
C31 C32 H17 109.5 . .
H16 C32 H17 109.5 . .
C31 C32 H18 109.5 . .
H16 C32 H18 109.5 . .
H17 C32 H18 109.5 . .
N3 C33 C34 121(3) . .
N3 C33 H19 107.2 . .
C34 C33 H19 107.2 . .
N3 C33 H20 107.2 . .
C34 C33 H20 107.2 . .
H19 C33 H20 106.8 . .
C33 C34 H21 109.5 . .
C33 C34 H22 109.5 . .
H21 C34 H22 109.5 . .
C33 C34 H23 109.5 . .
H21 C34 H23 109.5 . .
H22 C34 H23 109.5 . .
N3 C35 C36 115(3) . .
N3 C35 H24 108.6 . .
C36 C35 H24 108.6 . .
N3 C35 H25 108.6 . .
C36 C35 H25 108.6 . .
H24 C35 H25 107.6 . .
C35 C36 H26 109.5 . .
C35 C36 H27 109.5 . .
H26 C36 H27 109.5 . .
C35 C36 H28 109.5 . .
H26 C36 H28 109.5 . .
H27 C36 H28 109.5 . .
C38 C37 N3 138(4) . .
C38 C37 H29 102.6 . .
N3 C37 H29 102.6 . .
C38 C37 H30 102.6 . .
N3 C37 H30 102.6 . .
H29 C37 H30 104.9 . .
C37 C38 H31 109.5 . .
C37 C38 H32 109.5 . .
H31 C38 H32 109.5 . .
C37 C38 H33 109.5 . .
H31 C38 H33 109.5 . .
H32 C38 H33 109.5 . .
N4 C41 C42 180.00(2) . .
C41 C42 H5 109.5 . .
C41 C42 H6 109.5 . .
H5 C42 H6 109.5 . .
C41 C42 H7 109.5 . .
H5 C42 H7 109.5 . .
H6 C42 H7 109.5 . .
N5 C51 C52 149(6) . .
C51 C52 H8 109.5 . .
C51 C52 H9 109.5 . .
H8 C52 H9 109.5 . .
C51 C52 H10 109.5 . .
H8 C52 H10 109.5 . .
H9 C52 H10 109.5 . .
N6 C61 C62 155(7) . .
C61 C62 H11 109.5 . .
C61 C62 H12 109.5 . .
H11 C62 H12 109.5 . .
C61 C62 H13 109.5 . .
H11 C62 H13 109.5 . .
H12 C62 H13 109.5 . .
C112 C111 C116 120.0 . .
C112 C111 C18 116.8(14) . .
C116 C111 C18 123.2(14) . .
C113 C112 C111 120.0 . .
C113 C112 H34 120.0 . .
C111 C112 H34 120.0 . .
C114 C113 C112 120.0 . .
C114 C113 H35 120.0 . .
C112 C113 H35 120.0 . .
C115 C114 C113 120.0 . .
C115 C114 C117 116.6(17) . .
C113 C114 C117 122.9(17) . .
C114 C115 C116 120.0 . .
C114 C115 H36 120.0 . .
C116 C115 H36 120.0 . .
C115 C116 C111 120.0 . .
C115 C116 H37 120.0 . .
C111 C116 H37 120.0 . .
C114 C117 C118 112(3) . .
C114 C117 C120 114(2) . .
C118 C117 C120 110(2) . .
C114 C117 C119 108(3) . .
C118 C117 C119 106(2) . .
C120 C117 C119 107(2) . .
C117 C118 H38 109.5 . .
C117 C118 H39 109.5 . .
H38 C118 H39 109.5 . .
C117 C118 H40 109.5 . .
H38 C118 H40 109.5 . .
H39 C118 H40 109.5 . .
C117 C119 H44 109.5 . .
C117 C119 H45 109.5 . .
H44 C119 H45 109.5 . .
C117 C119 H46 109.5 . .
H44 C119 H46 109.5 . .
H45 C119 H46 109.5 . .
C117 C120 H41 109.5 . .
C117 C120 H42 109.5 . .
H41 C120 H42 109.5 . .
C117 C120 H43 109.5 . .
H41 C120 H43 109.5 . .
H42 C120 H43 109.5 . .
C122 C121 C126 120.0 . .
C122 C121 C18 122.4(14) . .
C126 C121 C18 117.1(14) . .
C123 C122 C121 120.0 . .
C123 C122 H47 120.0 . .
C121 C122 H47 120.0 . .
C124 C123 C122 120.0 . .
C124 C123 H48 120.0 . .
C122 C123 H48 120.0 . .
C123 C124 C125 120.0 . .
C123 C124 C127 113.9(16) . .
C125 C124 C127 125.3(16) . .
C124 C125 C126 120.0 . .
C124 C125 H49 120.0 . .
C126 C125 H49 120.0 . .
C125 C126 C121 120.0 . .
C125 C126 H50 120.0 . .
C121 C126 H50 120.0 . .
C129 C127 C130 112(2) . .
C129 C127 C124 115(2) . .
C130 C127 C124 108(3) . .
C129 C127 C128 103.0(18) . .
C130 C127 C128 102.1(19) . .
C124 C127 C128 116(2) . .
C127 C128 H51 109.5 . .
C127 C128 H52 109.5 . .
H51 C128 H52 109.5 . .
C127 C128 H53 109.5 . .
H51 C128 H53 109.5 . .
H52 C128 H53 109.5 . .
C127 C129 H54 109.5 . .
C127 C129 H55 109.5 . .
H54 C129 H55 109.5 . .
C127 C129 H56 109.5 . .
H54 C129 H56 109.5 . .
H55 C129 H56 109.5 . .
C127 C130 H57 109.5 . .
C127 C130 H58 109.5 . .
H57 C130 H58 109.5 . .
C127 C130 H59 109.5 . .
H57 C130 H59 109.5 . .
H58 C130 H59 109.5 . .
C132 C131 C136 120.0 . .
C132 C131 C18 120.1(17) . .
C136 C131 C18 119.9(17) . .
C131 C132 C133 120.0 . .
C131 C132 H60 120.0 . .
C133 C132 H60 120.0 . .
C134 C133 C132 120.0 . .
C134 C133 H61 120.0 . .
C132 C133 H61 120.0 . .
C133 C134 C135 120.0 . .
C133 C134 C137 118.4(19) . .
C135 C134 C137 121.3(19) . .
C136 C135 C134 120.0 . .
C136 C135 H62 120.0 . .
C134 C135 H62 120.0 . .
C135 C136 C131 120.0 . .
C135 C136 H63 120.0 . .
C131 C136 H63 120.0 . .
C140 C137 C139 100(2) . .
C140 C137 C134 123(3) . .
C139 C137 C134 116(3) . .
C140 C137 C138 99(2) . .
C139 C137 C138 101.0(18) . .
C134 C137 C138 114(2) . .
C137 C138 H64 109.5 . .
C137 C138 H65 109.5 . .
H64 C138 H65 109.5 . .
C137 C138 H66 109.5 . .
H64 C138 H66 109.5 . .
H65 C138 H66 109.5 . .
C137 C139 H67 109.5 . .
C137 C139 H68 109.5 . .
H67 C139 H68 109.5 . .
C137 C139 H69 109.5 . .
H67 C139 H69 109.5 . .
H68 C139 H69 109.5 . .
C137 C140 H70 109.5 . .
C137 C140 H71 109.5 . .
H70 C140 H71 109.5 . .
C137 C140 H72 109.5 . .
H70 C140 H72 109.5 . .
H71 C140 H72 109.5 . .
C212 C211 C216 120.0 . .
C212 C211 C28 119.8(9) . .
C216 C211 C28 120.1(9) . .
C211 C212 C213 120.0 . .
C211 C212 H73 120.0 . .
C213 C212 H73 120.0 . .
C214 C213 C212 120.0 . .
C214 C213 H74 120.0 . .
C212 C213 H74 120.0 . .
C213 C214 C215 120.0 . .
C213 C214 C217 123.0(11) . .
C215 C214 C217 117.0(11) . .
C214 C215 C216 120.0 . .
C214 C215 H75 120.0 . .
C216 C215 H75 120.0 . .
C215 C216 C211 120.0 . .
C215 C216 H76 120.0 . .
C211 C216 H76 120.0 . .
C218 C217 C220 107.6(18) . .
C218 C217 C219 105.2(17) . .
C220 C217 C219 106.7(18) . .
C218 C217 C214 114.8(19) . .
C220 C217 C214 105(2) . .
C219 C217 C214 117(2) . .
C217 C218 H77 109.5 . .
C217 C218 H78 109.5 . .
H77 C218 H78 109.5 . .
C217 C218 H79 109.5 . .
H77 C218 H79 109.5 . .
H78 C218 H79 109.5 . .
C217 C219 H80 109.5 . .
C217 C219 H81 109.5 . .
H80 C219 H81 109.5 . .
C217 C219 H82 109.5 . .
H80 C219 H82 109.5 . .
H81 C219 H82 109.5 . .
C217 C220 H83 109.5 . .
C217 C220 H84 109.5 . .
H83 C220 H84 109.5 . .
C217 C220 H85 109.5 . .
H83 C220 H85 109.5 . .
H84 C220 H85 109.5 . .
C222 C221 C226 120.0 . .
C222 C221 C28 118.9(10) . .
C226 C221 C28 120.9(10) . .
C223 C222 C221 120.0 . .
C223 C222 H86 120.0 . .
C221 C222 H86 120.0 . .
C224 C223 C222 120.0 . .
C224 C223 H87 120.0 . .
C222 C223 H87 120.0 . .
C225 C224 C223 120.0 . .
C225 C224 C227 116.5(13) . .
C223 C224 C227 123.4(13) . .
C224 C225 C226 120.0 . .
C224 C225 H88 120.0 . .
C226 C225 H88 120.0 . .
C225 C226 C221 120.0 . .
C225 C226 H89 120.0 . .
C221 C226 H89 120.0 . .
C229 C227 C228 107.6(17) . .
C229 C227 C224 108(2) . .
C228 C227 C224 110.8(18) . .
C229 C227 C230 107.7(17) . .
C228 C227 C230 106.5(16) . .
C224 C227 C230 115.8(19) . .
C227 C228 H90 109.5 . .
C227 C228 H91 109.5 . .
H90 C228 H91 109.5 . .
C227 C228 H92 109.5 . .
H90 C228 H92 109.5 . .
H91 C228 H92 109.5 . .
C227 C229 H93 109.5 . .
C227 C229 H94 109.5 . .
H93 C229 H94 109.5 . .
C227 C229 H95 109.5 . .
H93 C229 H95 109.5 . .
H94 C229 H95 109.5 . .
C227 C230 H96 109.5 . .
C227 C230 H97 109.5 . .
H96 C230 H97 109.5 . .
C227 C230 H98 109.5 . .
H96 C230 H98 109.5 . .
H97 C230 H98 109.5 . .
C232 C231 C236 120.0 . .
C232 C231 C28 119.1(10) . .
C236 C231 C28 120.5(10) . .
C231 C232 C233 120.0 . .
C231 C232 H99 120.0 . .
C233 C232 H99 120.0 . .
C234 C233 C232 120.0 . .
C234 C233 H100 120.0 . .
C232 C233 H100 120.0 . .
C233 C234 C235 120.0 . .
C233 C234 C237 117.9(16) . .
C235 C234 C237 122.1(16) . .
C236 C235 C234 120.0 . .
C236 C235 H101 120.0 . .
C234 C235 H101 120.0 . .
C235 C236 C231 120.0 . .
C235 C236 H102 120.0 . .
C231 C236 H102 120.0 . .
C238 C237 C240 108(2) . .
C238 C237 C239 107(2) . .
C240 C237 C239 104(2) . .
C238 C237 C234 115(3) . .
C240 C237 C234 110(2) . .
C239 C237 C234 112(3) . .
C237 C238 H103 109.5 . .
C237 C238 H104 109.5 . .
H103 C238 H104 109.5 . .
C237 C238 H105 109.5 . .
H103 C238 H105 109.5 . .
H104 C238 H105 109.5 . .
C237 C239 H106 109.5 . .
C237 C239 H107 109.5 . .
H106 C239 H107 109.5 . .
C237 C239 H108 109.5 . .
H106 C239 H108 109.5 . .
H107 C239 H108 109.5 . .
C237 C240 H109 109.5 . .
C237 C240 H110 109.5 . .
H109 C240 H110 109.5 . .
C237 C240 H111 109.5 . .
H109 C240 H111 109.5 . .
H110 C240 H111 109.5 . .

loop_
_geom_bond_atom_site_label_1
_geom_bond_atom_site_label_2
_geom_bond_distance
_geom_bond_site_symmetry_2
Mo1 O3 1.77(2) 4_665
Mo1 O3 1.77(2) .
Mo1 S2 2.428(7) .
Mo1 S2 2.428(7) 4_665
Mo1 S1 2.617(9) .
Mo1 S1 2.617(9) 4_665
S1 C11 1.781(13) .
S2 C12 1.767(13) .
O1 C17 1.22(4) .
O2 C27 1.122(19) .
N1 C17 1.43(4) .
N1 C16 1.45(2) .
N1 H1 0.8800 .
N2 C27 1.31(2) .
N2 C13 1.421(16) .
N2 H2 0.8800 .
N3 C33 1.52(3) .
N3 C35 1.53(3) .
N3 C37 1.53(3) .
N3 C31 1.53(4) .
N4 C41 1.16(2) .
N5 C51 1.21(3) .
N6 C61 1.19(3) .
C11 C12 1.3900 .
C11 C16 1.3900 .
C12 C13 1.3900 .
C13 C14 1.3900 .
C14 C15 1.3900 .
C14 H3 0.9500 .
C15 C16 1.3900 .
C15 H4 0.9500 .
C17 C18 1.59(2) .
C18 C131 1.53(2) .
C18 C111 1.58(2) .
C18 C121 1.62(2) .
C27 C28 1.62(2) .
C28 C211 1.520(17) .
C28 C221 1.580(17) .
C28 C231 1.585(17) .
C31 C32 1.54(3) .
C31 H14 0.9900 .
C31 H15 0.9900 .
C32 H16 0.9800 .
C32 H17 0.9800 .
C32 H18 0.9800 .
C33 C34 1.53(3) .
C33 H19 0.9900 .
C33 H20 0.9900 .
C34 H21 0.9800 .
C34 H22 0.9800 .
C34 H23 0.9800 .
C35 C36 1.55(3) .
C35 H24 0.9900 .
C35 H25 0.9900 .
C36 H26 0.9800 .
C36 H27 0.9800 .
C36 H28 0.9800 .
C37 C38 1.52(3) .
C37 H29 0.9900 .
C37 H30 0.9900 .
C38 H31 0.9800 .
C38 H32 0.9800 .
C38 H33 0.9800 .
C41 C42 1.46(2) .
C42 H5 0.9800 .
C42 H6 0.9800 .
C42 H7 0.9800 .
C51 C52 1.49(3) .
C52 H8 0.9800 .
C52 H9 0.9800 .
C52 H10 0.9800 .
C61 C62 1.46(3) .
C62 H11 0.9800 .
C62 H12 0.9800 .
C62 H13 0.9800 .
C111 C112 1.3900 .
C111 C116 1.3900 .
C112 C113 1.3900 .
C112 H34 0.9500 .
C113 C114 1.3900 .
C113 H35 0.9500 .
C114 C115 1.3900 .
C114 C117 1.51(2) .
C115 C116 1.3900 .
C115 H36 0.9500 .
C116 H37 0.9500 .
C117 C118 1.52(3) .
C117 C120 1.52(3) .
C117 C119 1.55(3) .
C118 H38 0.9800 .
C118 H39 0.9800 .
C118 H40 0.9800 .
C119 H44 0.9800 .
C119 H45 0.9800 .
C119 H46 0.9800 .
C120 H41 0.9800 .
C120 H42 0.9800 .
C120 H43 0.9800 .
C121 C122 1.3900 .
C121 C126 1.3900 .
C122 C123 1.3900 .
C122 H47 0.9500 .
C123 C124 1.3900 .
C123 H48 0.9500 .
C124 C125 1.3900 .
C124 C127 1.54(2) .
C125 C126 1.3900 .
C125 H49 0.9500 .
C126 H50 0.9500 .
C127 C129 1.44(2) .
C127 C130 1.47(2) .
C127 C128 1.59(2) .
C128 H51 0.9800 .
C128 H52 0.9800 .
C128 H53 0.9800 .
C129 H54 0.9800 .
C129 H55 0.9800 .
C129 H56 0.9800 .
C130 H57 0.9800 .
C130 H58 0.9800 .
C130 H59 0.9800 .
C131 C132 1.3900 .
C131 C136 1.3900 .
C132 C133 1.3900 .
C132 H60 0.9500 .
C133 C134 1.3900 .
C133 H61 0.9500 .
C134 C135 1.3900 .
C134 C137 1.56(2) .
C135 C136 1.3900 .
C135 H62 0.9500 .
C136 H63 0.9500 .
C137 C140 1.55(2) .
C137 C139 1.56(3) .
C137 C138 1.57(3) .
C138 H64 0.9800 .
C138 H65 0.9800 .
C138 H66 0.9800 .
C139 H67 0.9800 .
C139 H68 0.9800 .
C139 H69 0.9800 .
C140 H70 0.9800 .
C140 H71 0.9800 .
C140 H72 0.9800 .
C211 C212 1.3900 .
C211 C216 1.3900 .
C212 C213 1.3900 .
C212 H73 0.9500 .
C213 C214 1.3900 .
C213 H74 0.9500 .
C214 C215 1.3900 .
C214 C217 1.53(2) .
C215 C216 1.3900 .
C215 H75 0.9500 .
C216 H76 0.9500 .
C217 C218 1.50(2) .
C217 C220 1.51(2) .
C217 C219 1.52(2) .
C218 H77 0.9800 .
C218 H78 0.9800 .
C218 H79 0.9800 .
C219 H80 0.9800 .
C219 H81 0.9800 .
C219 H82 0.9800 .
C220 H83 0.9800 .
C220 H84 0.9800 .
C220 H85 0.9800 .
C221 C222 1.3900 .
C221 C226 1.3900 .
C222 C223 1.3900 .
C222 H86 0.9500 .
C223 C224 1.3900 .
C223 H87 0.9500 .
C224 C225 1.3900 .
C224 C227 1.54(2) .
C225 C226 1.3900 .
C225 H88 0.9500 .
C226 H89 0.9500 .
C227 C229 1.51(2) .
C227 C228 1.53(2) .
C227 C230 1.54(2) .
C228 H90 0.9800 .
C228 H91 0.9800 .
C228 H92 0.9800 .
C229 H93 0.9800 .
C229 H94 0.9800 .
C229 H95 0.9800 .
C230 H96 0.9800 .
C230 H97 0.9800 .
C230 H98 0.9800 .
C231 C232 1.3900 .
C231 C236 1.3900 .
C232 C233 1.3900 .
C232 H99 0.9500 .
C233 C234 1.3900 .
C233 H100 0.9500 .
C234 C235 1.3900 .
C234 C237 1.55(2) .
C235 C236 1.3900 .
C235 H101 0.9500 .
C236 H102 0.9500 .
C237 C238 1.48(3) .
C237 C240 1.52(3) .
C237 C239 1.54(3) .
C238 H103 0.9800 .
C238 H104 0.9800 .
C238 H105 0.9800 .
C239 H106 0.9800 .
C239 H107 0.9800 .
C239 H108 0.9800 .
C240 H109 0.9800 .
C240 H110 0.9800 .
C240 H111 0.9800 .

loop_
_geom_torsion_atom_site_label_1
_geom_torsion_atom_site_label_2
_geom_torsion_atom_site_label_3
_geom_torsion_atom_site_label_4
_geom_torsion
Mo1 S1 C11 C12 -2.9(11)
Mo1 S1 C11 C16 -175.7(7)
C16 C11 C12 C13 0.0
S1 C11 C12 C13 -172.8(13)
C16 C11 C12 S2 -175.0(13)
S1 C11 C12 S2 12.2(13)
Mo1 S2 C12 C11 -15.5(11)
Mo1 S2 C12 C13 169.3(7)
C11 C12 C13 C14 0.0
S2 C12 C13 C14 175.2(12)
C11 C12 C13 N2 -179.7(15)
S2 C12 C13 N2 -4.5(14)
C27 N2 C13 C12 -138.4(15)
C27 N2 C13 C14 42(2)
C12 C13 C14 C15 0.0
N2 C13 C14 C15 179.7(15)
C13 C14 C15 C16 0.0
C14 C15 C16 C11 0.0
C14 C15 C16 N1 179.5(19)
C12 C11 C16 C15 0.0
S1 C11 C16 C15 172.7(13)
C12 C11 C16 N1 -179.6(18)
S1 C11 C16 N1 -6.9(17)
C17 N1 C16 C15 -18(3)
C17 N1 C16 C11 162(3)
C16 N1 C17 O1 25(5)
C16 N1 C17 C18 177(2)
O1 C17 C18 C131 -79(4)
N1 C17 C18 C131 129(3)
O1 C17 C18 C111 159(3)
N1 C17 C18 C111 7(4)
O1 C17 C18 C121 39(4)
N1 C17 C18 C121 -113(3)
C13 N2 C27 O2 -2(3)
C13 N2 C27 C28 174.0(13)
O2 C27 C28 C211 -179.1(17)
N2 C27 C28 C211 5.0(19)
O2 C27 C28 C221 -55(2)
N2 C27 C28 C221 128.6(14)
O2 C27 C28 C231 61(2)
N2 C27 C28 C231 -115.3(15)
C33 N3 C31 C32 167(4)
C35 N3 C31 C32 46(5)
C37 N3 C31 C32 -72(5)
C35 N3 C33 C34 -74(5)
C37 N3 C33 C34 46(5)
C31 N3 C33 C34 166(4)
C33 N3 C35 C36 -65(4)
C37 N3 C35 C36 174(4)
C31 N3 C35 C36 55(4)
C33 N3 C37 C38 76(6)
C35 N3 C37 C38 -164(5)
C31 N3 C37 C38 -44(6)
C131 C18 C111 C112 -59(2)
C17 C18 C111 C112 58(3)
C121 C18 C111 C112 176.3(13)
C131 C18 C111 C116 122.0(16)
C17 C18 C111 C116 -121(2)
C121 C18 C111 C116 -3(2)
C116 C111 C112 C113 0.0
C18 C111 C112 C113 -179.2(17)
C111 C112 C113 C114 0.0
C112 C113 C114 C115 0.0
C112 C113 C114 C117 171(2)
C113 C114 C115 C116 0.0
C117 C114 C115 C116 -172(2)
C114 C115 C116 C111 0.0
C112 C111 C116 C115 0.0
C18 C111 C116 C115 179.1(18)
C115 C114 C117 C118 -173.8(18)
C113 C114 C117 C118 15(3)
C115 C114 C117 C120 -49(3)
C113 C114 C117 C120 139.9(19)
C115 C114 C117 C119 70(2)
C113 C114 C117 C119 -102(2)
C131 C18 C121 C122 167.6(15)
C111 C18 C121 C122 -69(2)
C17 C18 C121 C122 58(2)
C131 C18 C121 C126 -21(2)
C111 C18 C121 C126 102.4(16)
C17 C18 C121 C126 -131.2(19)
C126 C121 C122 C123 0.0
C18 C121 C122 C123 171.1(19)
C121 C122 C123 C124 0.0
C122 C123 C124 C125 0.0
C122 C123 C124 C127 170.5(19)
C123 C124 C125 C126 0.0
C127 C124 C125 C126 -169(2)
C124 C125 C126 C121 0.0
C122 C121 C126 C125 0.0
C18 C121 C126 C125 -171.5(18)
C123 C124 C127 C129 -159.4(18)
C125 C124 C127 C129 11(3)
C123 C124 C127 C130 75(2)
C125 C124 C127 C130 -115(2)
C123 C124 C127 C128 -39(2)
C125 C124 C127 C128 131(2)
C111 C18 C131 C132 -32(2)
C17 C18 C131 C132 -158.8(19)
C121 C18 C131 C132 89.7(19)
C111 C18 C131 C136 148.7(15)
C17 C18 C131 C136 22(2)
C121 C18 C131 C136 -89(2)
C136 C131 C132 C133 0.0
C18 C131 C132 C133 -179(2)
C131 C132 C133 C134 0.0
C132 C133 C134 C135 0.0
C132 C133 C134 C137 174(2)
C133 C134 C135 C136 0.0
C137 C134 C135 C136 -173(2)
C134 C135 C136 C131 0.0
C132 C131 C136 C135 0.0
C18 C131 C136 C135 179(2)
C133 C134 C137 C140 161(2)
C135 C134 C137 C140 -25(3)
C133 C134 C137 C139 -75(3)
C135 C134 C137 C139 98(3)
C133 C134 C137 C138 41(3)
C135 C134 C137 C138 -145(2)
C221 C28 C211 C212 124.6(11)
C231 C28 C211 C212 1.1(15)
C27 C28 C211 C212 -113.8(12)
C221 C28 C211 C216 -58.3(14)
C231 C28 C211 C216 178.2(9)
C27 C28 C211 C216 63.4(14)
C216 C211 C212 C213 0.0
C28 C211 C212 C213 177.1(12)
C211 C212 C213 C214 0.0
C212 C213 C214 C215 0.0
C212 C213 C214 C217 177.5(15)
C213 C214 C215 C216 0.0
C217 C214 C215 C216 -177.7(14)
C214 C215 C216 C211 0.0
C212 C211 C216 C215 0.0
C28 C211 C216 C215 -177.1(12)
C213 C214 C217 C218 -3(2)
C215 C214 C217 C218 174.6(16)
C213 C214 C217 C220 115.1(18)
C215 C214 C217 C220 -67.3(19)
C213 C214 C217 C219 -126.7(19)
C215 C214 C217 C219 51(2)
C211 C28 C221 C222 -29.3(14)
C231 C28 C221 C222 95.3(11)
C27 C28 C221 C222 -153.4(10)
C211 C28 C221 C226 156.3(11)
C231 C28 C221 C226 -79.0(15)
C27 C28 C221 C226 32.3(16)
C226 C221 C222 C223 0.0
C28 C221 C222 C223 -174.4(12)
C221 C222 C223 C224 0.0
C222 C223 C224 C225 0.0
C222 C223 C224 C227 176.3(17)
C223 C224 C225 C226 0.0
C227 C224 C225 C226 -176.6(16)
C224 C225 C226 C221 0.0
C222 C221 C226 C225 0.0
C28 C221 C226 C225 174.3(12)
C225 C224 C227 C229 89.2(18)
C223 C224 C227 C229 -87(2)
C225 C224 C227 C228 -153.2(15)
C223 C224 C227 C228 30(2)
C225 C224 C227 C230 -32(2)
C223 C224 C227 C230 151.8(17)
C211 C28 C231 C232 90.1(14)
C221 C28 C231 C232 -34.4(16)
C27 C28 C231 C232 -149.3(12)
C211 C28 C231 C236 -82.3(14)
C221 C28 C231 C236 153.1(11)
C27 C28 C231 C236 38.3(15)
C236 C231 C232 C233 0.0
C28 C231 C232 C233 -172.5(14)
C231 C232 C233 C234 0.0
C232 C233 C234 C235 0.0
C232 C233 C234 C237 -178.7(19)
C233 C234 C235 C236 0.0
C237 C234 C235 C236 179(2)
C234 C235 C236 C231 0.0
C232 C231 C236 C235 0.0
C28 C231 C236 C235 172.4(14)
C233 C234 C237 C238 -85(2)
C235 C234 C237 C238 97(2)
C233 C234 C237 C240 38(3)
C235 C234 C237 C240 -140.8(19)
C233 C234 C237 C239 153.6(19)
C235 C234 C237 C239 -25(3)
